data_7040105
loop_
_publ_author_name
'Wei, Qi'
'Zhang, Ya-Jun'
'Song, Ying'
'Yang, Guo-Yu'
'Zou, Xiaodong'

_publ_section_title
;
 A series of inorganic-organic hybrid cadmium borates with novel
 Cd-centred [Cd@B14O20(OH)6](2-) clusters.
;
_journal_issue 35
_journal_name_full 'Dalton transactions (Cambridge, England : 2003)'
_journal_page_first 13937
_journal_page_last 13943
_journal_paper_doi 10.1039/c6dt02875f
_journal_volume 45
_journal_year 2016
_chemical_formula_sum 'C16 H36 B14 Cd N4 O26'
_chemical_formula_weight 964.23
_chemical_name_systematic
; 
 ? 
;
_space_group_IT_number 14
_symmetry_cell_setting monoclinic
_symmetry_space_group_name_Hall '-P 2ybc'
_symmetry_space_group_name_H-M 'P 1 21/c 1'
_atom_sites_solution_hydrogens geom
_atom_sites_solution_primary direct
_atom_sites_solution_secondary difmap
_audit_creation_method SHELXL-97
_audit_update_record
;
2015-01-23 deposited with the CCDC.
2016-08-02 downloaded from the CCDC.
;
_cell_angle_alpha 90.00
_cell_angle_beta 96.807(7)
_cell_angle_gamma 90.00
_cell_formula_units_Z 2
_cell_length_a 8.769(4)
_cell_length_b 12.024(5)
_cell_length_c 17.859(7)
_cell_measurement_reflns_used 5045
_cell_measurement_temperature 293(2)
_cell_measurement_theta_max 27.481
_cell_measurement_theta_min 2.0463
_cell_volume 1869.8(14)
_computing_cell_refinement 'CrystalClear (Rigaku Inc., 2007)'
_computing_data_collection 'CrystalClear (Rigaku Inc., 2007)'
_computing_data_reduction 'CrystalClear (Rigaku Inc., 2007)'
_computing_structure_refinement 'SHELXL-97 (Sheldrick, 1997)'
_computing_structure_solution 'SHELXS-97 (Sheldrick, 1990)'
_diffrn_ambient_temperature 293(2)
_diffrn_measured_fraction_theta_full 0.995
_diffrn_measured_fraction_theta_max 0.995
_diffrn_radiation_monochromator graphite
_diffrn_radiation_source 'fine-focus sealed tube'
_diffrn_radiation_type MoK\a
_diffrn_radiation_wavelength 0.71073
_diffrn_reflns_av_R_equivalents 0.0683
_diffrn_reflns_av_sigmaI/netI 0.0750
_diffrn_reflns_limit_h_max 11
_diffrn_reflns_limit_h_min -11
_diffrn_reflns_limit_k_max 11
_diffrn_reflns_limit_k_min -15
_diffrn_reflns_limit_l_max 23
_diffrn_reflns_limit_l_min -23
_diffrn_reflns_number 15560
_diffrn_reflns_theta_full 27.50
_diffrn_reflns_theta_max 27.50
_diffrn_reflns_theta_min 3.00
_exptl_absorpt_coefficient_mu 0.685
_exptl_absorpt_correction_T_max 1.0000
_exptl_absorpt_correction_T_min 0.6725
_exptl_absorpt_correction_type multi-scan
_exptl_crystal_colour Colorless
_exptl_crystal_density_diffrn 1.713
_exptl_crystal_density_method 'not measured'
_exptl_crystal_description Prism
_exptl_crystal_F_000 972
_exptl_crystal_size_max 0.2000
_exptl_crystal_size_mid 0.1800
_exptl_crystal_size_min 0.1500
_refine_diff_density_max 0.802
_refine_diff_density_min -1.352
_refine_diff_density_rms 0.153
_refine_ls_extinction_method none
_refine_ls_goodness_of_fit_ref 1.076
_refine_ls_hydrogen_treatment mixed
_refine_ls_matrix_type full
_refine_ls_number_parameters 277
_refine_ls_number_reflns 4271
_refine_ls_number_restraints 0
_refine_ls_restrained_S_all 1.076
_refine_ls_R_factor_all 0.0933
_refine_ls_R_factor_gt 0.0772
_refine_ls_shift/su_max 0.000
_refine_ls_shift/su_mean 0.000
_refine_ls_structure_factor_coef Fsqd
_refine_ls_weighting_details 'calc w=1/[\s^2^(Fo^2^)+(0.1030P)^2^+6.7428P] where P=(Fo^2^+2Fc^2^)/3'
_refine_ls_weighting_scheme calc
_refine_ls_wR_factor_gt 0.2005
_refine_ls_wR_factor_ref 0.2139
_reflns_number_gt 3619
_reflns_number_total 4271
_reflns_threshold_expression >2sigma(I)
_cod_data_source_file c6dt02875f2.cif
_cod_data_source_block 2
_cod_depositor_comments
;
The following automatic conversions were performed:

'_exptl_absorpt_correction_type' value 'Multi-scan' changed to
'multi-scan' according to
/usr/data/users/saulius/crontab/automatic-downloads/rss-feeds/RSC/lib/dictionaries/cif_core.dic
dictionary named 'cif_core.dic' version 2.4.2 from 2011-04-26.

Automatic conversion script
Id: cif_fix_values 4268 2015-11-12 08:31:59Z antanas 

 Adding full bibliography for 7040104--7040107.cif.
;
_cod_original_cell_volume 1869.6(13)
_cod_original_sg_symbol_H-M P21/c
_cod_database_code 7040105

loop_
_symmetry_equiv_pos_as_xyz
'x, y, z'
'-x, y+1/2, -z+1/2'
'-x, -y, -z'
'x, -y-1/2, z-1/2'

loop_
_atom_site_label
_atom_site_type_symbol
_atom_site_fract_x
_atom_site_fract_y
_atom_site_fract_z
_atom_site_U_iso_or_equiv
_atom_site_adp_type
_atom_site_occupancy
_atom_site_symmetry_multiplicity
_atom_site_calc_flag
_atom_site_refinement_flags
Cd1 Cd 0.5000 0.5000 0.5000 0.0247(2) Uani 1 2 d S
B1 B 0.7729(6) 0.2211(5) 0.3531(3) 0.0194(12) Uani 1 1 d .
B2 B 0.3075(6) 0.4481(5) 0.3431(3) 0.0157(11) Uani 1 1 d .
B3 B 0.0239(6) 0.4464(5) 0.3148(3) 0.0174(11) Uani 1 1 d .
B4 B 0.5140(6) 0.5256(5) 0.2762(3) 0.0160(11) Uani 1 1 d .
B5 B 0.8049(6) 0.3500(5) 0.4555(3) 0.0182(11) Uani 1 1 d .
B6 B 0.1328(6) 0.5500(5) 0.4220(3) 0.0174(11) Uani 1 1 d .
B7 B 0.5728(6) 0.3629(5) 0.3594(3) 0.0150(11) Uani 1 1 d .
O1 O -0.1002(4) 0.4153(4) 0.2670(2) 0.0251(9) Uani 1 1 d .
H1A H -0.1787 0.4296 0.2859 0.038 Uiso 1 1 d R
O2 O 0.5707(4) 0.5998(4) 0.2288(2) 0.0284(9) Uani 1 1 d .
H2A H 0.5027 0.6432 0.2125 0.043 Uiso 1 1 d R
O3 O 0.8365(4) 0.1341(3) 0.3177(2) 0.0274(9) Uani 1 1 d .
H3A H 0.7713 0.1067 0.2864 0.041 Uiso 1 1 d R
O4 O 0.0080(4) 0.5230(3) 0.3724(2) 0.0237(9) Uani 1 1 d .
O5 O 0.8677(4) 0.2707(3) 0.4113(2) 0.0209(8) Uani 1 1 d .
O6 O 0.1041(4) 0.6175(4) 0.4810(2) 0.0237(8) Uani 1 1 d .
O7 O 0.6622(4) 0.3891(3) 0.43576(19) 0.0175(7) Uani 1 1 d .
O8 O 0.1622(4) 0.4025(3) 0.30671(19) 0.0180(7) Uani 1 1 d .
O9 O 0.6153(4) 0.4476(3) 0.3072(2) 0.0174(7) Uani 1 1 d .
O10 O 0.2747(4) 0.5138(3) 0.4126(2) 0.0175(7) Uani 1 1 d .
O11 O 0.3664(4) 0.5287(3) 0.2909(2) 0.0182(7) Uani 1 1 d .
O12 O 0.6261(4) 0.2537(3) 0.3344(2) 0.0182(7) Uani 1 1 d .
O13 O 0.4130(4) 0.3620(3) 0.3665(2) 0.0183(8) Uani 1 1 d .
C1 C 0.7867(10) 0.7457(7) 0.3883(5) 0.052(2) Uani 1 1 d .
H1B H 0.8911 0.7483 0.3835 0.063 Uiso 1 1 d R
C2 C 0.4920(9) 0.7295(7) 0.4077(5) 0.0469(18) Uani 1 1 d .
H2B H 0.3880 0.7244 0.4130 0.056 Uiso 1 1 d R
C3 C 0.5403(11) 0.8159(8) 0.3672(6) 0.067(3) Uani 1 1 d .
H3B H 0.4691 0.8683 0.3469 0.080 Uiso 1 1 d R
C4 C 0.6904(10) 0.8262(7) 0.3551(5) 0.053(2) Uani 1 1 d .
H4A H 0.7250 0.8840 0.3269 0.063 Uiso 1 1 d R
C5 C 0.7313(8) 0.6634(6) 0.4279(4) 0.0370(15) Uani 1 1 d .
H5A H 0.8006 0.6096 0.4481 0.044 Uiso 1 1 d R
C6 C 0.7957(19) 0.5077(10) 0.0830(7) 0.092(4) Uani 1 1 d .
H6A H 0.9000 0.4842 0.0999 0.111 Uiso 1 1 d R
H6B H 0.7290 0.4746 0.1165 0.111 Uiso 1 1 d R
C7 C 0.7889(10) 0.6339(7) 0.0897(5) 0.0504(19) Uani 1 1 d .
H7A H 0.8575 0.6681 0.0576 0.060 Uiso 1 1 d R
H7B H 0.6851 0.6586 0.0729 0.060 Uiso 1 1 d R
C8 C 0.751(3) 0.4646(16) 0.0088(9) 0.154(8) Uani 1 1 d .
H8A H 0.7609 0.3851 0.0086 0.231 Uiso 1 1 d R
H8B H 0.8177 0.4962 -0.0247 0.231 Uiso 1 1 d R
H8C H 0.6471 0.4851 -0.0077 0.231 Uiso 1 1 d R
N1 N 0.5858(6) 0.6506(5) 0.4405(3) 0.0344(12) Uani 1 1 d .
N2 N 0.8323(6) 0.6671(5) 0.1677(3) 0.0347(13) Uani 1 1 d .
H2C H 0.8259 0.7408 0.1712 0.052 Uiso 1 1 d R
H2D H 0.9283 0.6456 0.1826 0.052 Uiso 1 1 d R
H2E H 0.7691 0.6356 0.1969 0.052 Uiso 1 1 d R

loop_
_atom_site_aniso_label
_atom_site_aniso_U_11
_atom_site_aniso_U_22
_atom_site_aniso_U_33
_atom_site_aniso_U_23
_atom_site_aniso_U_13
_atom_site_aniso_U_12
Cd1 0.0199(3) 0.0298(4) 0.0246(3) 0.0007(2) 0.0031(2) 0.0023(2)
B1 0.013(2) 0.024(3) 0.020(3) -0.002(2) 0.001(2) 0.006(2)
B2 0.009(2) 0.025(3) 0.013(2) 0.001(2) 0.0006(19) 0.002(2)
B3 0.010(2) 0.026(3) 0.017(2) -0.004(2) 0.003(2) -0.001(2)
B4 0.013(2) 0.020(3) 0.015(2) -0.002(2) 0.003(2) 0.002(2)
B5 0.010(2) 0.020(3) 0.024(3) -0.003(2) 0.001(2) 0.007(2)
B6 0.014(2) 0.021(3) 0.017(2) -0.002(2) 0.000(2) 0.002(2)
B7 0.006(2) 0.016(3) 0.023(3) -0.002(2) 0.0000(19) 0.0015(19)
O1 0.0098(16) 0.041(2) 0.0235(19) -0.0123(18) -0.0003(14) 0.0009(16)
O2 0.0141(17) 0.037(2) 0.036(2) 0.0185(19) 0.0092(16) 0.0065(17)
O3 0.0170(18) 0.027(2) 0.036(2) -0.0155(18) -0.0040(16) 0.0062(16)
O4 0.0134(17) 0.034(2) 0.0221(19) -0.0133(17) -0.0047(14) 0.0070(16)
O5 0.0144(17) 0.025(2) 0.0231(18) -0.0112(16) -0.0004(14) 0.0055(14)
O6 0.0174(17) 0.031(2) 0.0209(18) -0.0118(17) -0.0029(14) 0.0044(16)
O7 0.0158(17) 0.0199(18) 0.0164(16) -0.0041(14) 0.0006(13) 0.0058(14)
O8 0.0083(15) 0.027(2) 0.0191(17) -0.0060(15) 0.0018(13) -0.0008(14)
O9 0.0088(15) 0.0212(18) 0.0228(18) 0.0038(15) 0.0045(13) 0.0043(14)
O10 0.0094(16) 0.026(2) 0.0161(16) -0.0022(15) -0.0005(13) 0.0027(14)
O11 0.0113(16) 0.0233(19) 0.0201(17) 0.0066(15) 0.0026(13) 0.0030(14)
O12 0.0104(16) 0.0187(18) 0.0242(18) -0.0066(15) -0.0028(13) 0.0028(14)
O13 0.0096(16) 0.0220(19) 0.0245(18) 0.0075(15) 0.0064(13) 0.0037(14)
C1 0.045(4) 0.054(5) 0.058(5) 0.006(4) 0.007(4) -0.007(4)
C2 0.041(4) 0.048(4) 0.053(4) 0.009(4) 0.011(3) 0.009(3)
C3 0.065(6) 0.051(5) 0.088(7) 0.028(5) 0.019(5) 0.016(4)
C4 0.064(5) 0.046(5) 0.049(4) 0.012(4) 0.015(4) 0.004(4)
C5 0.029(3) 0.035(4) 0.048(4) 0.007(3) 0.010(3) 0.000(3)
C6 0.132(12) 0.077(8) 0.074(8) -0.014(6) 0.034(8) -0.002(7)
C7 0.048(4) 0.048(5) 0.057(5) -0.003(4) 0.014(4) 0.001(4)
C8 0.23(2) 0.141(16) 0.101(13) -0.027(12) 0.040(14) -0.003(16)
N1 0.028(3) 0.037(3) 0.038(3) -0.014(2) 0.002(2) 0.005(2)
N2 0.021(2) 0.026(3) 0.060(4) 0.005(3) 0.014(2) -0.003(2)

loop_
_atom_type_symbol
_atom_type_description
_atom_type_scat_dispersion_real
_atom_type_scat_dispersion_imag
_atom_type_scat_source
C C 0.0033 0.0016 'International Tables Vol C Tables 4.2.6.8 and 6.1.1.4'
H H 0.0000 0.0000 'International Tables Vol C Tables 4.2.6.8 and 6.1.1.4'
B B 0.0013 0.0007 'International Tables Vol C Tables 4.2.6.8 and 6.1.1.4'
N N 0.0061 0.0033 'International Tables Vol C Tables 4.2.6.8 and 6.1.1.4'
O O 0.0106 0.0060 'International Tables Vol C Tables 4.2.6.8 and 6.1.1.4'
Cd Cd -0.8075 1.2024 'International Tables Vol C Tables 4.2.6.8 and 6.1.1.4'

loop_
_geom_angle_atom_site_label_1
_geom_angle_atom_site_label_2
_geom_angle_atom_site_label_3
_geom_angle
_geom_angle_site_symmetry_1
_geom_angle_site_symmetry_3
N1 Cd1 N1 180.00(18) 3_666 .
N1 Cd1 O7 88.33(16) 3_666 3_666
N1 Cd1 O7 91.67(16) . 3_666
N1 Cd1 O7 91.67(16) 3_666 .
N1 Cd1 O7 88.33(16) . .
O7 Cd1 O7 180.00(14) 3_666 .
N1 Cd1 O10 93.86(16) 3_666 .
N1 Cd1 O10 86.14(16) . .
O7 Cd1 O10 77.09(12) 3_666 .
O7 Cd1 O10 102.91(12) . .
N1 Cd1 O10 86.14(16) 3_666 3_666
N1 Cd1 O10 93.86(16) . 3_666
O7 Cd1 O10 102.91(12) 3_666 3_666
O7 Cd1 O10 77.09(12) . 3_666
O10 Cd1 O10 180.000(1) . 3_666
O12 B1 O3 122.3(5) . .
O12 B1 O5 122.0(5) . .
O3 B1 O5 115.6(5) . .
O13 B2 O8 111.0(5) . .
O13 B2 O11 113.6(4) . .
O8 B2 O11 108.4(4) . .
O13 B2 O10 108.6(4) . .
O8 B2 O10 108.5(4) . .
O11 B2 O10 106.6(4) . .
O8 B3 O1 119.4(5) . .
O8 B3 O4 120.4(5) . .
O1 B3 O4 120.2(4) . .
O11 B4 O2 122.1(5) . 1
O11 B4 O2 122.1(5) . .
O2 B4 O2 0.0(4) 1 .
O11 B4 O9 122.2(5) . .
O2 B4 O9 115.7(4) 1 .
O2 B4 O9 115.7(4) . .
O7 B5 O6 123.6(5) . 3_666
O7 B5 O5 120.6(5) . .
O6 B5 O5 115.8(4) 3_666 .
O10 B6 O4 121.5(5) . .
O10 B6 O6 122.8(5) . .
O4 B6 O6 115.6(4) . .
O13 B7 O9 113.1(4) . .
O13 B7 O12 111.7(4) . .
O9 B7 O12 108.3(4) . .
O13 B7 O7 109.2(4) . .
O9 B7 O7 106.5(4) . .
O12 B7 O7 107.8(4) . .
O2 O2 B4 0(10) 1 .
B6 O4 B3 119.5(4) . .
B1 O5 B5 118.5(4) . .
B5 O6 B6 131.5(4) 3_666 .
B5 O7 B7 121.8(4) . .
B5 O7 Cd1 132.0(3) . .
B7 O7 Cd1 106.1(3) . .
B3 O8 B2 123.5(4) . .
B4 O9 B7 122.4(4) . .
B6 O10 B2 122.3(4) . .
B6 O10 Cd1 130.4(3) . .
B2 O10 Cd1 106.0(3) . .
B4 O11 B2 121.2(4) . .
B1 O12 B7 120.6(4) . .
B2 O13 B7 125.7(4) . .
C5 C1 C4 120.4(8) . .
N1 C2 C3 123.9(8) . .
C2 C3 C4 121.4(8) . .
C1 C4 C3 115.0(8) . .
N1 C5 C1 126.1(7) . .
C8 C6 C7 115.0(13) . .
N2 C7 C6 109.8(8) . .
C5 N1 C2 113.2(6) . .
C5 N1 Cd1 123.3(5) . .
C2 N1 Cd1 123.2(5) . .

loop_
_geom_bond_atom_site_label_1
_geom_bond_atom_site_label_2
_geom_bond_distance
_geom_bond_site_symmetry_2
Cd1 N1 2.272(6) 3_666
Cd1 N1 2.272(6) .
Cd1 O7 2.346(3) 3_666
Cd1 O7 2.346(3) .
Cd1 O10 2.374(4) .
Cd1 O10 2.374(4) 3_666
B1 O12 1.349(6) .
B1 O3 1.375(7) .
B1 O5 1.386(7) .
B2 O13 1.418(7) .
B2 O8 1.467(6) .
B2 O11 1.480(7) .
B2 O10 1.526(6) .
B3 O8 1.346(6) .
B3 O1 1.353(7) .
B3 O4 1.399(7) .
B4 O11 1.351(6) .
B4 O2 1.364(7) 1
B4 O2 1.364(7) .
B4 O9 1.363(7) .
B5 O7 1.344(6) .
B5 O6 1.363(7) 3_666
B5 O5 1.392(7) .
B6 O10 1.348(6) .
B6 O4 1.364(7) .
B6 O6 1.377(7) .
B7 O13 1.422(6) .
B7 O9 1.458(7) .
B7 O12 1.479(6) .
B7 O7 1.523(6) .
O2 O2 0.000(12) 1
O6 B5 1.363(7) 3_666
C1 C5 1.340(10) .
C1 C4 1.373(12) .
C2 N1 1.345(9) .
C2 C3 1.361(12) .
C3 C4 1.364(13) .
C5 N1 1.331(8) .
C6 C8 1.43(2) .
C6 C7 1.524(14) .
C7 N2 1.456(10) .

loop_
_geom_hbond_atom_site_label_D
_geom_hbond_atom_site_label_H
_geom_hbond_atom_site_label_A
_geom_hbond_distance_DH
_geom_hbond_distance_HA
_geom_hbond_distance_DA
_geom_hbond_angle_DHA
_geom_hbond_site_symmetry_A
O1 H1A O9 0.82 1.90 2.705(5) 165.8 1_455
O2 H2A O12 0.82 1.88 2.687(5) 169.8 2_655
O3 H3A O11 0.82 1.96 2.777(5) 173.4 2_645
N2 H2C O8 0.89 1.98 2.866(7) 170.6 2_655
N2 H2C O13 0.89 2.57 3.190(7) 126.9 2_655
N2 H2D O3 0.89 2.07 2.912(6) 157.9 2_755
N2 H2E O2 0.89 1.94 2.775(6) 155.3 1
